data_2017537
loop_
_publ_author_name
'Becker, Clifford A. L.'
'Black, Robert S.'
'Forbes, Roy P.'

_publ_section_title
;
 Tris(<i>tert</i>-butyl
 isocyanide)bis[tris(4-methoxyphenyl)phosphine]cobalt(I) perchlorate
 dichloromethane disolvate and tris(<i>tert</i>-butyl
 isocyanide)bis[tris(4-methoxyphenyl)phosphine]cobalt(II)
 bis(perchlorate) dichloromethane disolvate: modification of a
 trigonal--bipyramidal structure with change of metal oxidation state
;
_journal_coeditor_code TR3058
_journal_issue 2
_journal_name_full 'Acta Crystallographica Section C'
_journal_page_first m40
_journal_page_last m43
_journal_paper_doi 10.1107/S0108270109054626
_journal_volume 66
_journal_year 2010
_chemical_formula_iupac '[Co (C5 H9 N)3 (C21 H21 O3 P)2] Cl O4, 2(C H2 Cl2)'
_chemical_formula_moiety 'C57 H69 Co N3 O6 P2 +, Cl O4 -, 2(C H2 Cl2)'
_chemical_formula_sum 'C59 H73 Cl5 Co N3 O10 P2'
_chemical_formula_weight 1282.32
_chemical_name_systematic
;Tris(<i>tert</i>-butyl
 isocyanide)bis[tris(4-methoxyphenyl)phosphine]cobalt(I)
perchlorate
 dichloromethane disolvate
;
_space_group_IT_number 176
_symmetry_cell_setting hexagonal
_symmetry_space_group_name_Hall '-P 6c'
_symmetry_space_group_name_H-M 'P 63/m'
_cell_angle_alpha 90
_cell_angle_beta 90
_cell_angle_gamma 120
_cell_formula_units_Z 6
_cell_length_a 21.7568(3)
_cell_length_b 21.7568(3)
_cell_length_c 23.3983(6)
_cell_measurement_reflns_used 7171
_cell_measurement_temperature 173(2)
_cell_measurement_theta_max 28.29
_cell_measurement_theta_min 2.56
_cell_volume 9591.9(3)
_computing_cell_refinement 'SAINT-NT (Bruker, 2005)'
_computing_data_collection 'APEX2 (Bruker, 2005)'
_computing_data_reduction 'SAINT-NT (Bruker, 2005)'
_computing_molecular_graphics
;
ORTEP-3 for Windows (Farrugia, 1997) and DIAMOND
(Brandenburg, 1997)
;
_computing_publication_material
;
WinGX (Farrugia, 1999) and PLATON (Spek, 2009)
;
_computing_structure_refinement 'SHELXL97 (Sheldrick, 2008)'
_computing_structure_solution 'SHELXTL (Sheldrick, 2008)'
_diffrn_ambient_temperature 173(2)
_diffrn_measured_fraction_theta_full 0.999
_diffrn_measured_fraction_theta_max 0.999
_diffrn_measurement_device_type 'CCD area detector'
_diffrn_measurement_method '\f and \w scans'
_diffrn_radiation_type MoK\a
_diffrn_radiation_wavelength 0.71073
_diffrn_reflns_av_R_equivalents 0.0583
_diffrn_reflns_limit_h_max 24
_diffrn_reflns_limit_h_min -25
_diffrn_reflns_limit_k_max 26
_diffrn_reflns_limit_k_min -26
_diffrn_reflns_limit_l_max 28
_diffrn_reflns_limit_l_min -27
_diffrn_reflns_number 46534
_diffrn_reflns_theta_full 25.99
_diffrn_reflns_theta_max 25.99
_diffrn_reflns_theta_min 1.08
_exptl_absorpt_coefficient_mu 0.583
_exptl_absorpt_correction_T_max 0.944
_exptl_absorpt_correction_T_min 0.8087
_exptl_absorpt_correction_type multi-scan
_exptl_absorpt_process_details
;
(SADABS; Sheldrick, 1996)
;
_exptl_crystal_colour yellow
_exptl_crystal_density_diffrn 1.332
_exptl_crystal_density_method 'not measured'
_exptl_crystal_description hexagonal
_exptl_crystal_F_000 4020
_exptl_crystal_size_max 0.38
_exptl_crystal_size_mid 0.38
_exptl_crystal_size_min 0.1
_refine_diff_density_max 1.069
_refine_diff_density_min -0.577
_refine_ls_extinction_method none
_refine_ls_goodness_of_fit_ref 0.972
_refine_ls_hydrogen_treatment constr
_refine_ls_matrix_type full
_refine_ls_number_parameters 390
_refine_ls_number_reflns 6456
_refine_ls_number_restraints 0
_refine_ls_restrained_S_all 0.972
_refine_ls_R_factor_gt 0.0473
_refine_ls_shift/su_max 0.001
_refine_ls_structure_factor_coef Fsqd
_refine_ls_weighting_details 'calc w=1/[\s^2^(Fo^2^)+(0.0695P)^2^+16.3243P] where P=(Fo^2^+2Fc^2^)/3'
_refine_ls_weighting_scheme calc
_refine_ls_wR_factor_ref 0.152
_reflns_number_gt 4167
_reflns_number_total 6456
_reflns_threshold_expression I>2\s(I)
_cod_data_source_file tr3058.cif
_cod_data_source_block I
_cod_original_sg_symbol_H-M P63/m
_cod_database_code 2017537
_cod_database_fobs_code 2017537

loop_
_symmetry_equiv_pos_as_xyz
'x, y, z'
'-y, x-y, z'
'-x+y, -x, z'
'-x, -y, z+1/2'
'y, -x+y, z+1/2'
'x-y, x, z+1/2'
'-x, -y, -z'
'y, -x+y, -z'
'x-y, x, -z'
'x, y, -z-1/2'
'-y, x-y, -z-1/2'
'-x+y, -x, -z-1/2'

loop_
_atom_site_type_symbol
_atom_site_label
_atom_site_fract_x
_atom_site_fract_y
_atom_site_fract_z
_atom_site_U_iso_or_equiv
_atom_site_adp_type
_atom_site_calc_flag
_atom_site_refinement_flags
_atom_site_occupancy
_atom_site_disorder_assembly
_atom_site_disorder_group
C C1 0.57951(16) 0.28994(16) 0.62264(12) 0.0221(6) Uani d . 1 . .
C C2 0.52705(17) 0.30234(17) 0.64370(14) 0.0275(7) Uani d . 1 . .
H H2 0.5358 0.3295 0.6776 0.033 Uiso calc R 1 . .
C C3 0.46170(18) 0.27565(18) 0.61607(14) 0.0310(7) Uani d . 1 . .
H H3 0.4267 0.2855 0.6304 0.037 Uiso calc R 1 . .
C C4 0.44879(17) 0.23489(17) 0.56771(14) 0.0298(8) Uani d . 1 . .
C C5 0.49963(18) 0.21963(19) 0.54749(15) 0.0334(8) Uani d . 1 . .
H H5 0.4897 0.1899 0.515 0.04 Uiso calc R 1 . .
C C6 0.56455(17) 0.24743(17) 0.57442(13) 0.0280(7) Uani d . 1 . .
H H6 0.5994 0.2374 0.5599 0.034 Uiso calc R 1 . .
O O1 0.38749(13) 0.20628(14) 0.53635(11) 0.0432(7) Uani d . 1 . .
C C7 0.3371(2) 0.2278(2) 0.55046(17) 0.0472(10) Uani d . 1 . .
H H7A 0.3211 0.2142 0.59 0.071 Uiso calc R 1 . .
H H7B 0.2963 0.2046 0.5246 0.071 Uiso calc R 1 . .
H H7C 0.3594 0.2794 0.5465 0.071 Uiso calc R 1 . .
C C8 0.7582(2) 0.3524(2) 0.75 0.0211(9) Uani d S 1 . .
N N1 0.8165(2) 0.3648(2) 0.75 0.0304(9) Uani d S 1 . .
C C9 0.8899(2) 0.3808(3) 0.75 0.0289(10) Uani d S 1 . .
C C10 0.9359(3) 0.4616(3) 0.75 0.0457(14) Uani d S 1 . .
H H10A 0.9188 0.4815 0.7205 0.069 Uiso calc PR 0.5 . .
H H10B 0.9853 0.4751 0.742 0.069 Uiso calc PR 0.5 . .
H H10C 0.9331 0.4801 0.7875 0.069 Uiso calc PR 0.5 . .
C C11 0.9005(2) 0.3484(2) 0.69623(16) 0.0439(10) Uani d . 1 . .
H H11A 0.8695 0.2968 0.6974 0.066 Uiso calc R 1 . .
H H11B 0.9501 0.36 0.6938 0.066 Uiso calc R 1 . .
H H11C 0.8887 0.3676 0.6627 0.066 Uiso calc R 1 . .
P P1 0.6667 0.3333 0.65677(5) 0.0182(3) Uani d S 1 . .
Co Co1 0.6667 0.3333 0.75 0.0175(2) Uani d S 1 . .
C C12 0.06759(15) 0.08358(15) 0.62508(12) 0.0194(6) Uani d . 1 . .
C C13 0.09576(16) 0.08764(17) 0.57080(13) 0.0255(7) Uani d . 1 . .
H H13 0.0804 0.0455 0.5492 0.031 Uiso calc R 1 . .
C C14 0.14572(17) 0.15222(18) 0.54803(13) 0.0279(7) Uani d . 1 . .
H H14 0.1638 0.1543 0.5107 0.033 Uiso calc R 1 . .
C C15 0.16947(17) 0.21403(17) 0.57956(14) 0.0263(7) Uani d . 1 . .
C C16 0.14373(17) 0.21131(17) 0.63387(14) 0.0275(7) Uani d . 1 . .
H H16 0.1605 0.2533 0.656 0.033 Uiso calc R 1 . .
C C17 0.09276(17) 0.14608(16) 0.65579(13) 0.0239(7) Uani d . 1 . .
H H17 0.0746 0.1443 0.693 0.029 Uiso calc R 1 . .
O O2 0.21914(13) 0.27510(12) 0.55329(10) 0.0358(6) Uani d . 1 . .
C C18 0.2456(2) 0.33995(19) 0.58458(17) 0.0448(10) Uani d . 1 . .
H H18A 0.2065 0.3486 0.5931 0.067 Uiso calc R 1 . .
H H18B 0.2815 0.3793 0.5617 0.067 Uiso calc R 1 . .
H H18C 0.267 0.3364 0.6204 0.067 Uiso calc R 1 . .
C C19 -0.0561(2) -0.0970(2) 0.75 0.0200(9) Uani d S 1 . .
N N2 -0.0908(2) -0.1582(2) 0.75 0.0259(8) Uani d S 1 . .
C C20 -0.1388(2) -0.2345(2) 0.75 0.0286(10) Uani d S 1 . .
C C21 -0.2137(3) -0.2461(3) 0.75 0.0411(13) Uani d S 1 . .
H H21A -0.2176 -0.2158 0.7792 0.062 Uiso calc PR 0.5 . .
H H21B -0.2475 -0.296 0.7585 0.062 Uiso calc PR 0.5 . .
H H21C -0.2243 -0.2339 0.7124 0.062 Uiso calc PR 0.5 . .
C C22 -0.1240(2) -0.2645(2) 0.69642(16) 0.0420(9) Uani d . 1 . .
H H22A -0.1313 -0.2424 0.6626 0.063 Uiso calc R 1 . .
H H22B -0.1564 -0.3159 0.695 0.063 Uiso calc R 1 . .
H H22C -0.0749 -0.2546 0.6972 0.063 Uiso calc R 1 . .
P P2 0 0 0.65699(5) 0.0164(3) Uani d S 1 . .
Co Co2 0 0 0.75 0.0161(2) Uani d S 1 . .
C C23 0.37638(16) 0.62157(16) 0.62489(12) 0.0227(7) Uani d . 1 . .
C C24 0.36941(17) 0.56103(17) 0.65066(14) 0.0277(7) Uani d . 1 . .
H H24 0.3424 0.5442 0.6848 0.033 Uiso calc R 1 . .
C C25 0.40075(18) 0.52423(18) 0.62799(14) 0.0297(7) Uani d . 1 . .
H H25 0.3952 0.4828 0.6463 0.036 Uiso calc R 1 . .
C C26 0.44008(18) 0.54894(18) 0.57828(14) 0.0301(8) Uani d . 1 . .
C C27 0.4482(2) 0.6098(2) 0.55204(14) 0.0359(8) Uani d . 1 . .
H H27 0.4755 0.6268 0.5181 0.043 Uiso calc R 1 . .
C C28 0.41658(18) 0.64566(18) 0.57524(14) 0.0300(7) Uani d . 1 . .
H H28 0.4224 0.6873 0.557 0.036 Uiso calc R 1 . .
O O3 0.47361(15) 0.51787(14) 0.55222(10) 0.0417(6) Uani d . 1 . .
C C29 0.4710(2) 0.4579(2) 0.57982(17) 0.0443(10) Uani d . 1 . .
H H29A 0.4892 0.4708 0.6189 0.066 Uiso calc R 1 . .
H H29B 0.5003 0.4431 0.5585 0.066 Uiso calc R 1 . .
H H29C 0.4219 0.4187 0.5809 0.066 Uiso calc R 1 . .
C C30 0.3115(2) 0.7374(2) 0.75 0.0221(9) Uani d S 1 . .
C C31 0.2790(3) 0.8378(3) 0.75 0.0531(10) Uani d S 1 . .
C C32A 0.2012(6) 0.8071(6) 0.75 0.0531(10) Uani d SP 0.544(5) A 2
H H32A 0.181 0.7775 0.7159 0.08 Uiso calc PR 0.272(3) A 2
H H32B 0.1899 0.8454 0.7497 0.08 Uiso calc SPR 0.544(5) A 2
H H32C 0.181 0.778 0.7843 0.08 Uiso calc PR 0.272(3) A 2
C C34A 0.3141(4) 0.8853(4) 0.6974(4) 0.0531(10) Uani d P 0.544(5) A 2
H H34A 0.3651 0.902 0.6977 0.08 Uiso calc PR 0.544(5) A 2
H H34B 0.3067 0.9261 0.6987 0.08 Uiso calc PR 0.544(5) A 2
H H34C 0.2928 0.858 0.6625 0.08 Uiso calc PR 0.544(5) A 2
C C33A 0.2323(5) 0.8255(5) 0.6979(4) 0.0531(10) Uani d P 0.456(5) A 1
H H33A 0.2602 0.8333 0.6631 0.08 Uiso calc PR 0.456(5) A 1
H H33B 0.2141 0.8586 0.6988 0.08 Uiso calc PR 0.456(5) A 1
H H33C 0.1924 0.7767 0.6984 0.08 Uiso calc PR 0.456(5) A 1
C C32B 0.3453(7) 0.9029(7) 0.75 0.0531(10) Uani d SP 0.456(5) A 1
H H32D 0.3714 0.9062 0.7149 0.08 Uiso calc PR 0.228(3) A 1
H H32E 0.3733 0.9043 0.7833 0.08 Uiso calc PR 0.228(3) A 1
H H32F 0.3365 0.9429 0.7518 0.08 Uiso calc SPR 0.456(5) A 1
N N3 0.2961(2) 0.7814(2) 0.75 0.0307(9) Uani d S 1 A .
P P3 0.3333 0.6667 0.65694(5) 0.0186(3) Uani d S 1 . .
Co Co3 0.3333 0.6667 0.75 0.0178(2) Uani d S 1 . .
C C35 0.2752(2) 0.3176(2) 0.42498(17) 0.0466(10) Uani d . 1 . .
H H35A 0.2622 0.3383 0.3927 0.056 Uiso calc R 1 . .
H H35B 0.246 0.3151 0.4583 0.056 Uiso calc R 1 . .
Cl Cl2 0.25520(7) 0.23061(6) 0.40648(4) 0.0574(3) Uani d . 1 . .
Cl Cl3 0.36438(6) 0.37316(7) 0.44143(5) 0.0644(3) Uani d . 1 . .
Cl Cl1 0.00736(8) 0.65908(7) 0.75 0.0453(4) Uani d S 1 . .
O O4 0.0645(3) 0.6441(3) 0.75 0.0901(18) Uani d S 1 . .
O O5 0.0351(2) 0.7339(2) 0.75 0.0631(12) Uani d S 1 . .
O O6 -0.0306(3) 0.6302(2) 0.69993(19) 0.1110(17) Uani d . 1 . .

loop_
_atom_site_aniso_label
_atom_site_aniso_U_11
_atom_site_aniso_U_22
_atom_site_aniso_U_33
_atom_site_aniso_U_12
_atom_site_aniso_U_13
_atom_site_aniso_U_23
C1 0.0243(16) 0.0231(16) 0.0173(15) 0.0107(13) -0.0006(12) 0.0031(12)
C2 0.0286(17) 0.0302(18) 0.0240(16) 0.0148(15) -0.0021(14) -0.0036(14)
C3 0.0269(17) 0.0345(19) 0.0336(18) 0.0169(15) -0.0009(14) 0.0016(15)
C4 0.0243(17) 0.0277(17) 0.0308(18) 0.0079(14) -0.0043(14) 0.0052(14)
C5 0.0341(19) 0.0339(19) 0.0277(18) 0.0138(16) -0.0085(15) -0.0087(15)
C6 0.0280(17) 0.0324(18) 0.0231(16) 0.0147(15) -0.0005(14) -0.0033(14)
O1 0.0312(14) 0.0484(16) 0.0458(15) 0.0167(12) -0.0178(12) -0.0082(13)
C7 0.031(2) 0.061(3) 0.048(2) 0.022(2) -0.0100(18) 0.010(2)
C8 0.025(2) 0.024(2) 0.014(2) 0.0119(19) 0 0
N1 0.028(2) 0.044(2) 0.024(2) 0.022(2) 0 0
C9 0.020(2) 0.038(3) 0.032(3) 0.017(2) 0 0
C10 0.042(3) 0.038(3) 0.051(3) 0.015(3) 0 0
C11 0.035(2) 0.059(3) 0.043(2) 0.027(2) 0.0016(17) -0.0089(19)
P1 0.0197(4) 0.0197(4) 0.0153(6) 0.0098(2) 0 0
Co1 0.0196(3) 0.0196(3) 0.0135(5) 0.00978(16) 0 0
C12 0.0201(15) 0.0214(15) 0.0166(14) 0.0103(13) -0.0009(12) 0.0028(12)
C13 0.0263(16) 0.0271(17) 0.0199(15) 0.0111(14) 0.0005(13) -0.0014(13)
C14 0.0257(17) 0.0334(18) 0.0174(15) 0.0094(15) 0.0045(13) 0.0019(14)
C15 0.0240(16) 0.0263(17) 0.0250(16) 0.0100(14) 0.0007(13) 0.0078(13)
C16 0.0296(17) 0.0212(16) 0.0283(17) 0.0101(14) -0.0017(14) -0.0006(13)
C17 0.0297(17) 0.0240(16) 0.0189(15) 0.0141(14) 0.0047(13) 0.0026(13)
O2 0.0367(14) 0.0255(12) 0.0316(13) 0.0053(11) 0.0078(11) 0.0060(10)
C18 0.049(2) 0.0244(19) 0.042(2) 0.0040(17) 0.0051(18) 0.0067(16)
C19 0.024(2) 0.028(3) 0.0110(19) 0.015(2) 0 0
N2 0.030(2) 0.023(2) 0.0210(19) 0.0103(18) 0 0
C20 0.027(2) 0.020(2) 0.033(3) 0.007(2) 0 0
C21 0.029(3) 0.037(3) 0.047(3) 0.009(2) 0 0
C22 0.045(2) 0.035(2) 0.042(2) 0.0170(18) -0.0009(17) -0.0116(17)
P2 0.0193(4) 0.0193(4) 0.0107(6) 0.0097(2) 0 0
Co2 0.0190(3) 0.0190(3) 0.0102(4) 0.00950(16) 0 0
C23 0.0243(16) 0.0275(17) 0.0187(15) 0.0147(14) -0.0010(12) -0.0026(13)
C24 0.0294(17) 0.0282(17) 0.0248(16) 0.0139(15) 0.0088(14) 0.0039(14)
C25 0.0360(19) 0.0276(17) 0.0278(18) 0.0178(15) 0.0047(15) 0.0014(14)
C26 0.0361(19) 0.0344(19) 0.0252(17) 0.0216(16) 0.0024(15) -0.0046(14)
C27 0.046(2) 0.047(2) 0.0228(17) 0.0295(19) 0.0154(15) 0.0067(15)
C28 0.041(2) 0.0327(18) 0.0230(17) 0.0232(16) 0.0044(15) 0.0022(14)
O3 0.0588(17) 0.0491(16) 0.0345(14) 0.0401(14) 0.0144(12) 0.0033(12)
C29 0.061(3) 0.051(2) 0.041(2) 0.042(2) 0.0080(19) 0.0021(19)
C30 0.024(2) 0.027(2) 0.014(2) 0.012(2) 0 0
C31 0.058(2) 0.042(2) 0.071(3) 0.034(2) 0 0
C32A 0.058(2) 0.042(2) 0.071(3) 0.034(2) 0 0
C34A 0.058(2) 0.042(2) 0.071(3) 0.034(2) 0 0
C33A 0.058(2) 0.042(2) 0.071(3) 0.034(2) 0 0
C32B 0.058(2) 0.042(2) 0.071(3) 0.034(2) 0 0
N3 0.040(2) 0.030(2) 0.028(2) 0.022(2) 0 0
P3 0.0206(4) 0.0206(4) 0.0147(6) 0.0103(2) 0 0
Co3 0.0197(3) 0.0197(3) 0.0139(5) 0.00985(16) 0 0
C35 0.057(3) 0.050(2) 0.036(2) 0.030(2) 0.0070(19) 0.0071(18)
Cl2 0.0823(8) 0.0566(7) 0.0363(5) 0.0369(6) -0.0018(5) -0.0034(5)
Cl3 0.0580(7) 0.0611(7) 0.0575(7) 0.0173(6) -0.0048(5) 0.0179(6)
Cl1 0.0661(9) 0.0437(8) 0.0333(7) 0.0329(7) 0 0
O4 0.112(5) 0.092(4) 0.107(4) 0.081(4) 0 0
O5 0.069(3) 0.039(2) 0.085(3) 0.030(2) 0 0
O6 0.156(4) 0.082(3) 0.100(3) 0.063(3) -0.074(3) -0.032(2)

loop_
_atom_type_symbol
_atom_type_description
_atom_type_scat_dispersion_real
_atom_type_scat_dispersion_imag
_atom_type_scat_source
C C 0.0033 0.0016 'International Tables Vol C Tables 4.2.6.8 and 6.1.1.4'
H H 0 0 'International Tables Vol C Tables 4.2.6.8 and 6.1.1.4'
N N 0.0061 0.0033 'International Tables Vol C Tables 4.2.6.8 and 6.1.1.4'
O O 0.0106 0.006 'International Tables Vol C Tables 4.2.6.8 and 6.1.1.4'
P P 0.1023 0.0942 'International Tables Vol C Tables 4.2.6.8 and 6.1.1.4'
Cl Cl 0.1484 0.1585 'International Tables Vol C Tables 4.2.6.8 and 6.1.1.4'
Co Co 0.3494 0.9721 'International Tables Vol C Tables 4.2.6.8 and 6.1.1.4'

loop_
_geom_angle_atom_site_label_1
_geom_angle_atom_site_label_2
_geom_angle_atom_site_label_3
_geom_angle_site_symmetry_1
_geom_angle_site_symmetry_3
_geom_angle
_geom_angle_publ_flag
N1 C8 Co1 . . 179.7(4) yes
N2 C19 Co2 . . 179.2(4) yes
N3 C30 Co3 . . 178.6(4) yes
C8 N1 C9 . . 179.7(5) yes
C19 N2 C20 . . 175.8(4) yes
C30 N3 C31 . . 178.4(5) yes
C8 Co1 C8 . 3_665 120.0000(10) ?
C8 Co1 C8 . 2_655 120.000(2) yes
C19 Co2 C19 3 . 120.0000(10) yes
C30 Co3 C30 . 2_665 120.0000(10) yes
P1 Co1 P1 10_557 . 180.0000(10) yes
P2 Co2 P2 . 10_557 180 yes
P3 Co3 P3 10_557 . 180 yes
C2 C1 C6 . . 118.4(3) ?
C2 C1 P1 . . 119.1(2) ?
C6 C1 P1 . . 122.4(2) ?
C1 C2 C3 . . 121.3(3) ?
C1 C2 H2 . . 119.3 ?
C3 C2 H2 . . 119.3 ?
C4 C3 C2 . . 119.0(3) ?
C4 C3 H3 . . 120.5 ?
C2 C3 H3 . . 120.5 ?
O1 C4 C3 . . 124.9(3) ?
O1 C4 C5 . . 114.9(3) ?
C3 C4 C5 . . 120.3(3) ?
C6 C5 C4 . . 120.2(3) ?
C6 C5 H5 . . 119.9 ?
C4 C5 H5 . . 119.9 ?
C5 C6 C1 . . 120.7(3) ?
C5 C6 H6 . . 119.7 ?
C1 C6 H6 . . 119.7 ?
C4 O1 C7 . . 117.3(3) ?
O1 C7 H7A . . 109.5 ?
O1 C7 H7B . . 109.5 ?
H7A C7 H7B . . 109.5 ?
O1 C7 H7C . . 109.5 ?
H7A C7 H7C . . 109.5 ?
H7B C7 H7C . . 109.5 ?
N1 C9 C11 . . 107.0(3) ?
N1 C9 C11 . 10_557 107.0(3) ?
C11 C9 C11 . 10_557 112.3(4) ?
N1 C9 C10 . . 106.6(4) ?
C11 C9 C10 . . 111.8(3) ?
C11 C9 C10 10_557 . 111.8(3) ?
C9 C10 H10A . . 109.5 ?
C9 C10 H10B . . 109.5 ?
H10A C10 H10B . . 109.5 ?
C9 C10 H10C . . 109.5 ?
H10A C10 H10C . . 109.5 ?
H10B C10 H10C . . 109.5 ?
C9 C11 H11A . . 109.5 ?
C9 C11 H11B . . 109.5 ?
H11A C11 H11B . . 109.5 ?
C9 C11 H11C . . 109.5 ?
H11A C11 H11C . . 109.5 ?
H11B C11 H11C . . 109.5 ?
C1 P1 C1 2_655 3_665 102.31(12) ?
C1 P1 C1 2_655 . 102.31(12) ?
C1 P1 C1 3_665 . 102.31(12) ?
C1 P1 Co1 2_655 . 115.93(10) ?
C1 P1 Co1 3_665 . 115.93(10) ?
C1 P1 Co1 . . 115.93(10) ?
C8 Co1 C8 3_665 2_655 120.000(2) ?
C8 Co1 P1 . 10_557 90 yes
C8 Co1 P1 3_665 10_557 90 ?
C8 Co1 P1 2_655 10_557 90 ?
C8 Co1 P1 . . 90 ?
C8 Co1 P1 3_665 . 90 ?
C8 Co1 P1 2_655 . 90 ?
C17 C12 C13 . . 117.7(3) ?
C17 C12 P2 . . 119.4(2) ?
C13 C12 P2 . . 122.9(2) ?
C14 C13 C12 . . 120.9(3) ?
C14 C13 H13 . . 119.6 ?
C12 C13 H13 . . 119.6 ?
C13 C14 C15 . . 120.2(3) ?
C13 C14 H14 . . 119.9 ?
C15 C14 H14 . . 119.9 ?
O2 C15 C16 . . 124.2(3) ?
O2 C15 C14 . . 115.6(3) ?
C16 C15 C14 . . 120.2(3) ?
C15 C16 C17 . . 118.9(3) ?
C15 C16 H16 . . 120.5 ?
C17 C16 H16 . . 120.5 ?
C12 C17 C16 . . 122.2(3) ?
C12 C17 H17 . . 118.9 ?
C16 C17 H17 . . 118.9 ?
C15 O2 C18 . . 117.4(3) ?
O2 C18 H18A . . 109.5 ?
O2 C18 H18B . . 109.5 ?
H18A C18 H18B . . 109.5 ?
O2 C18 H18C . . 109.5 ?
H18A C18 H18C . . 109.5 ?
H18B C18 H18C . . 109.5 ?
N2 C20 C21 . . 106.8(4) ?
N2 C20 C22 . . 107.7(3) ?
C21 C20 C22 . . 111.6(3) ?
N2 C20 C22 . 10_557 107.7(3) ?
C21 C20 C22 . 10_557 111.6(3) ?
C22 C20 C22 . 10_557 111.0(4) ?
C20 C21 H21A . . 109.5 ?
C20 C21 H21B . . 109.5 ?
H21A C21 H21B . . 109.5 ?
C20 C21 H21C . . 109.5 ?
H21A C21 H21C . . 109.5 ?
H21B C21 H21C . . 109.5 ?
C20 C22 H22A . . 109.5 ?
C20 C22 H22B . . 109.5 ?
H22A C22 H22B . . 109.5 ?
C20 C22 H22C . . 109.5 ?
H22A C22 H22C . . 109.5 ?
H22B C22 H22C . . 109.5 ?
C12 P2 C12 2 . 104.51(11) ?
C12 P2 C12 2 3 104.51(11) ?
C12 P2 C12 . 3 104.51(11) ?
C12 P2 Co2 2 . 114.06(9) ?
C12 P2 Co2 . . 114.06(9) ?
C12 P2 Co2 3 . 114.06(9) ?
C19 Co2 C19 3 2 120.0000(10) ?
C19 Co2 C19 . 2 120 ?
C19 Co2 P2 3 . 90 ?
C19 Co2 P2 . . 90 yes
C19 Co2 P2 2 . 90 ?
C19 Co2 P2 3 10_557 90 ?
C19 Co2 P2 . 10_557 90 ?
C19 Co2 P2 2 10_557 90 ?
C24 C23 C28 . . 118.1(3) ?
C24 C23 P3 . . 119.4(2) ?
C28 C23 P3 . . 122.5(2) ?
C23 C24 C25 . . 121.9(3) ?
C23 C24 H24 . . 119 ?
C25 C24 H24 . . 119 ?
C26 C25 C24 . . 118.9(3) ?
C26 C25 H25 . . 120.6 ?
C24 C25 H25 . . 120.6 ?
O3 C26 C25 . . 124.3(3) ?
O3 C26 C27 . . 115.6(3) ?
C25 C26 C27 . . 120.1(3) ?
C28 C27 C26 . . 120.2(3) ?
C28 C27 H27 . . 119.9 ?
C26 C27 H27 . . 119.9 ?
C27 C28 C23 . . 120.8(3) ?
C27 C28 H28 . . 119.6 ?
C23 C28 H28 . . 119.6 ?
C26 O3 C29 . . 117.7(3) ?
O3 C29 H29A . . 109.5 ?
O3 C29 H29B . . 109.5 ?
H29A C29 H29B . . 109.5 ?
O3 C29 H29C . . 109.5 ?
H29A C29 H29C . . 109.5 ?
H29B C29 H29C . . 109.5 ?
N3 C31 C32B . . 106.3(7) ?
N3 C31 C32A . . 109.8(6) ?
C32B C31 C32A . . 143.9(8) ?
N3 C31 C33A . 10_557 106.4(4) ?
C32B C31 C33A . 10_557 115.3(5) ?
C32A C31 C33A . 10_557 53.6(4) ?
N3 C31 C33A . . 106.4(4) ?
C32B C31 C33A . . 115.3(5) ?
C32A C31 C33A . . 53.6(4) ?
C33A C31 C33A 10_557 . 106.3(9) ?
N3 C31 C34A . 10_557 108.5(4) ?
C32B C31 C34A . 10_557 54.5(4) ?
C32A C31 C34A . 10_557 112.0(5) ?
C33A C31 C34A 10_557 10_557 62.8(5) ?
C33A C31 C34A . 10_557 145.1(6) ?
N3 C31 C34A . . 108.5(4) ?
C32B C31 C34A . . 54.5(4) ?
C32A C31 C34A . . 112.0(5) ?
C33A C31 C34A 10_557 . 145.1(6) ?
C33A C31 C34A . . 62.8(5) ?
C34A C31 C34A 10_557 . 105.9(7) ?
C31 C32A H32A . . 109.5 ?
C31 C32A H32B . . 109.5 ?
H32A C32A H32B . . 109.5 ?
C31 C32A H32C . . 109.5 ?
H32A C32A H32C . . 109.5 ?
H32B C32A H32C . . 109.5 ?
C31 C34A H34A . . 109.5 ?
C31 C34A H34B . . 109.5 ?
H34A C34A H34B . . 109.5 ?
C31 C34A H34C . . 109.5 ?
H34A C34A H34C . . 109.5 ?
H34B C34A H34C . . 109.5 ?
C31 C33A H33A . . 109.5 ?
C31 C33A H33B . . 109.5 ?
C31 C33A H33C . . 109.5 ?
C31 C32B H32D . . 109.5 ?
C31 C32B H32E . . 109.5 ?
H32D C32B H32E . . 109.5 ?
C31 C32B H32F . . 109.5 ?
H32D C32B H32F . . 109.5 ?
H32E C32B H32F . . 109.5 ?
C23 P3 C23 3_565 2_665 104.24(11) ?
C23 P3 C23 3_565 . 104.24(12) ?
C23 P3 C23 2_665 . 104.24(12) ?
C23 P3 Co3 3_565 . 114.30(10) ?
C23 P3 Co3 2_665 . 114.30(10) ?
C23 P3 Co3 . . 114.30(10) ?
C30 Co3 C30 . 3_565 120.0000(10) ?
C30 Co3 C30 2_665 3_565 120.0000(10) ?
C30 Co3 P3 . 10_557 90 ?
C30 Co3 P3 2_665 10_557 90 ?
C30 Co3 P3 3_565 10_557 90 ?
C30 Co3 P3 . . 90 yes
C30 Co3 P3 2_665 . 90 ?
C30 Co3 P3 3_565 . 90 ?
Cl3 C35 Cl2 . . 112.8(2) ?
Cl3 C35 H35A . . 109 ?
Cl2 C35 H35A . . 109 ?
Cl3 C35 H35B . . 109 ?
Cl2 C35 H35B . . 109 ?
H35A C35 H35B . . 107.8 ?
O6 Cl1 O6 . 10_557 115.0(5) ?
O5 Cl1 O4 . . 109.8(3) yes
O6 Cl1 O4 . . 106.5(2) yes
O6 Cl1 O5 . . 109.4(2) yes
O6 Cl1 O5 10_557 . 109.4(2) ?
O6 Cl1 O4 10_557 . 106.5(2) ?

loop_
_geom_bond_atom_site_label_1
_geom_bond_atom_site_label_2
_geom_bond_site_symmetry_2
_geom_bond_distance
_geom_bond_publ_flag
Co1 C8 3_665 1.820(4) yes
Co2 C19 3 1.834(4) yes
Co3 C30 2_665 1.824(5) yes
P1 Co1 . 2.1814(13) yes
P2 Co2 . 2.1762(12) yes
P3 Co3 . 2.1774(13) yes
C8 N1 . 1.157(6) yes
C19 N2 . 1.158(6) yes
C30 N3 . 1.162(6) yes
N1 C9 . 1.455(6) yes
N2 C20 . 1.453(6) yes
N3 C31 . 1.449(7) yes
C1 C2 . 1.388(4) ?
C1 C6 . 1.390(4) ?
C1 P1 . 1.826(3) ?
C2 C3 . 1.397(5) ?
C2 H2 . 0.95 ?
C3 C4 . 1.377(5) ?
C3 H3 . 0.95 ?
C4 O1 . 1.369(4) ?
C4 C5 . 1.387(5) ?
C5 C6 . 1.380(5) ?
C5 H5 . 0.95 ?
C6 H6 . 0.95 ?
O1 C7 . 1.429(5) ?
C7 H7A . 0.98 ?
C7 H7B . 0.98 ?
C7 H7C . 0.98 ?
C8 Co1 . 1.820(4) ?
C9 C11 . 1.515(4) ?
C9 C11 10_557 1.515(4) ?
C9 C10 . 1.527(7) ?
C10 H10A . 0.98 ?
C10 H10B . 0.98 ?
C10 H10C . 0.98 ?
C11 H11A . 0.98 ?
C11 H11B . 0.98 ?
C11 H11C . 0.98 ?
P1 C1 2_655 1.826(3) ?
P1 C1 3_665 1.826(3) ?
Co1 C8 2_655 1.820(4) ?
Co1 P1 10_557 2.1814(13) ?
C12 C17 . 1.386(4) ?
C12 C13 . 1.394(4) ?
C12 P2 . 1.831(3) ?
C13 C14 . 1.383(4) ?
C13 H13 . 0.95 ?
C14 C15 . 1.388(5) ?
C14 H14 . 0.95 ?
C15 O2 . 1.369(4) ?
C15 C16 . 1.378(5) ?
C16 C17 . 1.390(4) ?
C16 H16 . 0.95 ?
C17 H17 . 0.95 ?
O2 C18 . 1.430(4) ?
C18 H18A . 0.98 ?
C18 H18B . 0.98 ?
C18 H18C . 0.98 ?
C19 Co2 . 1.834(4) ?
C20 C21 . 1.518(7) ?
C20 C22 . 1.521(4) ?
C20 C22 10_557 1.521(4) ?
C21 H21A . 0.98 ?
C21 H21B . 0.98 ?
C21 H21C . 0.98 ?
C22 H22A . 0.98 ?
C22 H22B . 0.98 ?
C22 H22C . 0.98 ?
P2 C12 2 1.831(3) ?
P2 C12 3 1.831(3) ?
Co2 C19 3 1.834(4) ?
Co2 C19 2 1.834(4) ?
Co2 P2 10_557 2.1762(12) ?
C23 C24 . 1.386(4) ?
C23 C28 . 1.389(4) ?
C23 P3 . 1.822(3) ?
C24 C25 . 1.390(4) ?
C24 H24 . 0.95 ?
C25 C26 . 1.384(5) ?
C25 H25 . 0.95 ?
C26 O3 . 1.362(4) ?
C26 C27 . 1.388(5) ?
C27 C28 . 1.384(5) ?
C27 H27 . 0.95 ?
C28 H28 . 0.95 ?
O3 C29 . 1.432(4) ?
C29 H29A . 0.98 ?
C29 H29B . 0.98 ?
C29 H29C . 0.98 ?
C30 Co3 . 1.824(5) ?
C31 C32B . 1.429(15) ?
C31 C32A . 1.478(13) ?
C31 C33A 10_557 1.523(10) ?
C31 C33A . 1.523(10) ?
C31 C34A 10_557 1.541(9) ?
C31 C34A . 1.541(9) ?
C32A H32A . 0.98 ?
C32A H32B . 0.98 ?
C32A H32C . 0.98 ?
C34A H34A . 0.98 ?
C34A H34B . 0.98 ?
C34A H34C . 0.98 ?
C33A H33A . 0.98 ?
C33A H33B . 0.98 ?
C33A H33C . 0.98 ?
C32B H32D . 0.98 ?
C32B H32E . 0.98 ?
C32B H32F . 0.98 ?
P3 C23 3_565 1.822(3) ?
P3 C23 2_665 1.822(3) ?
Co3 C30 3_565 1.824(5) ?
Co3 P3 10_557 2.1774(13) ?
C35 Cl3 . 1.741(4) ?
C35 Cl2 . 1.772(4) ?
C35 H35A . 0.99 ?
C35 H35B . 0.99 ?
Cl1 O6 10_557 1.389(4) ?
Cl1 O4 . 1.434(5) yes
Cl1 O5 . 1.426(4) yes
Cl1 O6 . 1.389(4) yes

loop_
_geom_torsion_atom_site_label_1
_geom_torsion_atom_site_label_2
_geom_torsion_atom_site_label_3
_geom_torsion_atom_site_label_4
_geom_torsion_site_symmetry_1
_geom_torsion_site_symmetry_2
_geom_torsion_site_symmetry_3
_geom_torsion_site_symmetry_4
_geom_torsion
_geom_torsion_publ_flag
C6 C1 C2 C3 . . . . -2.8(5) ?
P1 C1 C2 C3 . . . . 174.2(3) ?
C1 C2 C3 C4 . . . . 1.5(5) ?
C2 C3 C4 O1 . . . . -179.2(3) ?
C2 C3 C4 C5 . . . . 1.2(5) ?
O1 C4 C5 C6 . . . . 177.9(3) ?
C3 C4 C5 C6 . . . . -2.5(5) ?
C4 C5 C6 C1 . . . . 1.2(5) ?
C2 C1 C6 C5 . . . . 1.4(5) ?
P1 C1 C6 C5 . . . . -175.4(3) ?
C3 C4 O1 C7 . . . . 8.5(5) ?
C5 C4 O1 C7 . . . . -171.9(3) ?
C2 C1 P1 C1 . . . 2_655 170.9(2) ?
C6 C1 P1 C1 . . . 2_655 -12.3(3) ?
C2 C1 P1 C1 . . . 3_665 -83.4(3) ?
C6 C1 P1 C1 . . . 3_665 93.4(2) ?
C2 C1 P1 Co1 . . . . 43.7(3) ?
C6 C1 P1 Co1 . . . . -139.5(2) ?
C1 P1 Co1 C8 2_655 . . . 41.50(17) ?
C1 P1 Co1 C8 3_665 . . . -78.50(17) ?
C1 P1 Co1 C8 . . . . 161.50(17) ?
C1 P1 Co1 C8 2_655 . . 3_665 -78.50(17) ?
C1 P1 Co1 C8 3_665 . . 3_665 161.50(17) ?
C1 P1 Co1 C8 . . . 3_665 41.50(17) ?
C1 P1 Co1 C8 2_655 . . 2_655 161.50(17) ?
C1 P1 Co1 C8 3_665 . . 2_655 41.50(17) ?
C1 P1 Co1 C8 . . . 2_655 -78.50(17) ?
C17 C12 C13 C14 . . . . -1.7(5) ?
P2 C12 C13 C14 . . . . 178.7(2) ?
C12 C13 C14 C15 . . . . 1.1(5) ?
C13 C14 C15 O2 . . . . 179.7(3) ?
C13 C14 C15 C16 . . . . 0.4(5) ?
O2 C15 C16 C17 . . . . 179.4(3) ?
C14 C15 C16 C17 . . . . -1.4(5) ?
C13 C12 C17 C16 . . . . 0.7(5) ?
P2 C12 C17 C16 . . . . -179.6(2) ?
C15 C16 C17 C12 . . . . 0.8(5) ?
C16 C15 O2 C18 . . . . -0.1(5) ?
C14 C15 O2 C18 . . . . -179.3(3) ?
C17 C12 P2 C12 . . . 2 99.7(3) ?
C13 C12 P2 C12 . . . 2 -80.6(2) ?
C17 C12 P2 C12 . . . 3 -150.7(3) ?
C13 C12 P2 C12 . . . 3 28.9(3) ?
C17 C12 P2 Co2 . . . . -25.5(3) ?
C13 C12 P2 Co2 . . . . 154.1(2) ?
C12 P2 Co2 C19 2 . . 3 -45.55(16) ?
C12 P2 Co2 C19 . . . 3 74.45(16) ?
C12 P2 Co2 C19 3 . . 3 -165.55(16) ?
C12 P2 Co2 C19 2 . . . 74.45(16) ?
C12 P2 Co2 C19 . . . . -165.55(16) ?
C12 P2 Co2 C19 3 . . . -45.55(16) ?
C12 P2 Co2 C19 2 . . 2 -165.55(16) ?
C12 P2 Co2 C19 . . . 2 -45.55(16) ?
C12 P2 Co2 C19 3 . . 2 74.45(16) ?
C28 C23 C24 C25 . . . . -0.6(5) ?
P3 C23 C24 C25 . . . . 179.7(3) ?
C23 C24 C25 C26 . . . . 0.1(5) ?
C24 C25 C26 O3 . . . . 179.5(3) ?
C24 C25 C26 C27 . . . . 0.4(5) ?
O3 C26 C27 C28 . . . . -179.6(3) ?
C25 C26 C27 C28 . . . . -0.4(6) ?
C26 C27 C28 C23 . . . . -0.1(6) ?
C24 C23 C28 C27 . . . . 0.6(5) ?
P3 C23 C28 C27 . . . . -179.7(3) ?
C25 C26 O3 C29 . . . . -3.5(5) ?
C27 C26 O3 C29 . . . . 175.7(3) ?
C24 C23 P3 C23 . . . 3_565 -88.9(3) ?
C28 C23 P3 C23 . . . 3_565 91.4(2) ?
C24 C23 P3 C23 . . . 2_665 162.1(3) ?
C28 C23 P3 C23 . . . 2_665 -17.6(3) ?
C24 C23 P3 Co3 . . . . 36.6(3) ?
C28 C23 P3 Co3 . . . . -143.1(2) ?
C23 P3 Co3 C30 3_565 . . . -76.20(17) ?
C23 P3 Co3 C30 2_665 . . . 43.80(17) ?
C23 P3 Co3 C30 . . . . 163.80(17) ?
C23 P3 Co3 C30 3_565 . . 2_665 43.80(17) ?
C23 P3 Co3 C30 2_665 . . 2_665 163.80(17) ?
C23 P3 Co3 C30 . . . 2_665 -76.20(17) ?
C23 P3 Co3 C30 3_565 . . 3_565 163.80(17) ?
C23 P3 Co3 C30 2_665 . . 3_565 -76.20(17) ?
C23 P3 Co3 C30 . . . 3_565 43.80(17) ?
